data_1536149
loop_
_publ_author_name
'Costa, M.M.R.'
'de Almeida, M.J.M.'

_publ_section_title
;
 Contribution to the study of the electron distribution in V F2
;
_journal_name_full 'Portugaliae physica'
_journal_page_first 71
_journal_page_last 79
_journal_volume 14
_journal_year 1983
_chemical_formula_sum 'F2 V'
_chemical_name_systematic 'V F2'
_space_group_IT_number 136
_symmetry_space_group_name_Hall '-P 4n 2n'
_symmetry_space_group_name_H-M 'P 42/m n m'
_cell_angle_alpha 90
_cell_angle_beta 90
_cell_angle_gamma 90
_cell_formula_units_Z 2
_cell_length_a 4.803
_cell_length_b 4.803
_cell_length_c 3.235
_cell_volume 74.628
_citation_journal_id_ASTM POPYA4
_cod_data_source_file Costa_POPYA4_1983_502.cif
_cod_data_source_block F2V1
_cod_original_cell_volume 74.62759
_cod_original_formula_sum 'F2 V1'
_cod_database_code 1536149

loop_
_symmetry_equiv_pos_as_xyz
x,y,z
-y+1/2,x+1/2,z+1/2
-x,-y,z
y+1/2,-x+1/2,z+1/2
x+1/2,-y+1/2,-z+1/2
y,x,-z
-x+1/2,y+1/2,-z+1/2
-y,-x,-z
-x,-y,-z
y-1/2,-x-1/2,-z-1/2
x,y,-z
-y-1/2,x-1/2,-z-1/2
-x-1/2,y-1/2,z-1/2
-y,-x,z
x-1/2,-y-1/2,z-1/2
y,x,z

loop_
_atom_site_label
_atom_site_type_symbol
_atom_site_fract_x
_atom_site_fract_y
_atom_site_fract_z
_atom_site_occupancy
_atom_site_U_iso_or_equiv
F1 F-1 0.305 0.305 0 1 0.0
V1 V+2 0 0 0 1 0.0
